data_2228276
loop_
_publ_author_name
'Phurat, Chuttree'
'Theerawattananond, Thapong'
'Muangsin, Nongnuj'

_publ_section_title
;
 2-[(4-Methoxybenzyl)iminomethyl]phenol
;
_journal_coeditor_code CV2800
_journal_issue 12
_journal_name_full 'Acta Crystallographica Section E'
_journal_page_first o3298
_journal_paper_doi 10.1107/S1600536810048282
_journal_volume 66
_journal_year 2010
_chemical_formula_iupac 'C15 H15 N O2'
_chemical_formula_moiety 'C15 H15 N O2'
_chemical_formula_sum 'C15 H15 N O2'
_chemical_formula_weight 241.28
_chemical_name_systematic
;
2-[(4-Methoxybenzyl)iminomethyl]phenol
;
_space_group_IT_number 19
_space_group_name_Hall 'P 2ac 2ab'
_symmetry_cell_setting orthorhombic
_symmetry_space_group_name_Hall 'P 2ac 2ab'
_symmetry_space_group_name_H-M 'P 21 21 21'
_audit_creation_method 'WinGX routine CIF_UPDATE'
_cell_angle_alpha 90
_cell_angle_beta 90
_cell_angle_gamma 90
_cell_formula_units_Z 4
_cell_length_a 5.7190(8)
_cell_length_b 12.7229(19)
_cell_length_c 17.936(3)
_cell_measurement_temperature 293(2)
_cell_volume 1305.1(3)
_computing_cell_refinement 'SAINT (Bruker, 2008)'
_computing_data_collection 'APEX2 (Bruker, 2008)'
_computing_data_reduction 'SAINT (Bruker, 2008)'
_computing_molecular_graphics 'ORTEP-3 (Farrugia, 1997)'
_computing_publication_material 'publCIF (Westrip, 2010)'
_computing_structure_refinement 'SHELXL97 (Sheldrick, 2008)'
_computing_structure_solution 'SHELXS97 (Sheldrick, 2008)'
_diffrn_ambient_temperature 293(2)
_diffrn_measured_fraction_theta_full 0.989
_diffrn_measured_fraction_theta_max 0.989
_diffrn_measurement_device_type 'Bruker SMART APEXII CCD area-detector'
_diffrn_measurement_method '\f and \w'
_diffrn_radiation_monochromator graphite
_diffrn_radiation_source 'Mo K\a'
_diffrn_radiation_type MoK\a
_diffrn_radiation_wavelength 0.71073
_diffrn_reflns_av_R_equivalents 0.0402
_diffrn_reflns_limit_h_max 7
_diffrn_reflns_limit_h_min -7
_diffrn_reflns_limit_k_max 14
_diffrn_reflns_limit_k_min -15
_diffrn_reflns_limit_l_max 22
_diffrn_reflns_limit_l_min -20
_diffrn_reflns_number 5776
_diffrn_reflns_theta_full 26.49
_diffrn_reflns_theta_max 26.49
_diffrn_reflns_theta_min 1.96
_exptl_absorpt_coefficient_mu 0.082
_exptl_absorpt_correction_type none
_exptl_crystal_colour yellow
_exptl_crystal_density_diffrn 1.228
_exptl_crystal_density_method 'not measured'
_exptl_crystal_description needle
_exptl_crystal_F_000 512
_exptl_crystal_size_max 0.3
_exptl_crystal_size_mid 0.18
_exptl_crystal_size_min 0.04
_refine_diff_density_max 0.148
_refine_diff_density_min -0.162
_refine_ls_extinction_method none
_refine_ls_goodness_of_fit_ref 1.127
_refine_ls_hydrogen_treatment constr
_refine_ls_matrix_type full
_refine_ls_number_parameters 164
_refine_ls_number_reflns 1573
_refine_ls_number_restraints 0
_refine_ls_restrained_S_all 1.127
_refine_ls_R_factor_gt 0.0511
_refine_ls_shift/su_max 0
_refine_ls_structure_factor_coef Fsqd
_refine_ls_weighting_details 'calc w=1/[\s^2^(Fo^2^)+(0.1P)^2^] where P=(Fo^2^+2Fc^2^)/3'
_refine_ls_weighting_scheme calc
_refine_ls_wR_factor_ref 0.1616
_reflns_number_gt 1177
_reflns_number_total 1573
_reflns_threshold_expression I>2sigma(I)
_cod_data_source_file cv2800.cif
_cod_data_source_block I
_cod_original_cell_volume 1305.0(3)
_cod_database_code 2228276
_cod_database_fobs_code 2228276

loop_
_symmetry_equiv_pos_as_xyz
'x, y, z'
'-x+1/2, -y, z+1/2'
'x+1/2, -y+1/2, -z'
'-x, y+1/2, -z+1/2'

loop_
_atom_site_type_symbol
_atom_site_label
_atom_site_fract_x
_atom_site_fract_y
_atom_site_fract_z
_atom_site_U_iso_or_equiv
_atom_site_adp_type
_atom_site_calc_flag
_atom_site_refinement_flags
_atom_site_occupancy
_atom_site_disorder_assembly
_atom_site_disorder_group
C C1 0.7854(7) 0.1595(3) 0.54878(17) 0.0795(9) Uani d . 1 . .
H H1 0.642 0.183 0.5308 0.095 Uiso calc R 1 . .
C C2 0.8661(10) 0.0614(3) 0.5283(2) 0.1029(14) Uani d . 1 . .
H H2 0.7787 0.0191 0.4965 0.123 Uiso calc R 1 . .
C C3 1.0749(9) 0.0274(3) 0.5552(3) 0.1095(15) Uani d . 1 . .
H H3 1.1283 -0.039 0.5417 0.131 Uiso calc R 1 . .
C C4 1.2087(7) 0.0879(3) 0.6015(2) 0.0909(11) Uani d . 1 . .
H H4 1.3499 0.0627 0.6199 0.109 Uiso calc R 1 . .
C C5 1.1300(5) 0.1875(2) 0.62042(17) 0.0668(8) Uani d . 1 . .
C C6 0.9144(5) 0.2235(2) 0.59563(14) 0.0570(6) Uani d . 1 . .
C C7 0.8246(5) 0.3261(2) 0.61737(18) 0.0675(7) Uani d . 1 . .
H H7 0.6806 0.3482 0.599 0.081 Uiso calc R 1 . .
C C8 0.8369(7) 0.4881(3) 0.6807(3) 0.1079(14) Uani d . 1 . .
H H8A 0.7999 0.4889 0.7335 0.129 Uiso calc R 1 . .
H H8B 0.6929 0.4989 0.6532 0.129 Uiso calc R 1 . .
C C9 1.0065(6) 0.5755(3) 0.6632(2) 0.0814(10) Uani d . 1 . .
C C10 1.1673(7) 0.6086(3) 0.71468(18) 0.0783(9) Uani d . 1 . .
H H10 1.1688 0.5775 0.7616 0.094 Uiso calc R 1 . .
C C11 1.3269(6) 0.6865(2) 0.69908(16) 0.0695(8) Uani d . 1 . .
H H11 1.4343 0.7077 0.735 0.083 Uiso calc R 1 . .
C C12 1.3254(6) 0.7330(2) 0.62925(15) 0.0642(7) Uani d . 1 . .
C C13 1.1673(8) 0.7010(3) 0.57680(19) 0.0836(10) Uani d . 1 . .
H H13 1.1667 0.7319 0.5298 0.1 Uiso calc R 1 . .
C C14 1.0094(7) 0.6231(3) 0.5935(2) 0.0892(11) Uani d . 1 . .
H H14 0.9025 0.6018 0.5575 0.107 Uiso calc R 1 . .
C C15 1.6382(7) 0.8487(3) 0.6610(2) 0.0891(10) Uani d . 1 . .
H H15A 1.73 0.904 0.6394 0.134 Uiso calc R 1 . .
H H15B 1.7389 0.7919 0.6754 0.134 Uiso calc R 1 . .
H H15C 1.5573 0.8749 0.704 0.134 Uiso calc R 1 . .
N N1 0.9379(4) 0.3862(2) 0.66067(15) 0.0790(7) Uani d . 1 . .
O O1 1.2662(4) 0.2479(2) 0.66466(15) 0.0979(8) Uani d . 1 . .
H H1A 1.1921 0.2997 0.6782 0.147 Uiso calc R 1 . .
O O2 1.4738(5) 0.81229(18) 0.60808(11) 0.0847(7) Uani d . 1 . .

loop_
_atom_site_aniso_label
_atom_site_aniso_U_11
_atom_site_aniso_U_22
_atom_site_aniso_U_33
_atom_site_aniso_U_12
_atom_site_aniso_U_13
_atom_site_aniso_U_23
C1 0.082(2) 0.070(2) 0.0865(18) -0.0248(18) -0.0068(17) 0.0110(16)
C2 0.129(4) 0.069(2) 0.110(3) -0.037(3) 0.019(3) -0.015(2)
C3 0.138(4) 0.055(2) 0.135(3) -0.009(3) 0.063(3) -0.006(2)
C4 0.079(2) 0.075(2) 0.119(3) 0.015(2) 0.026(2) 0.031(2)
C5 0.0600(15) 0.0640(17) 0.0764(16) -0.0006(15) 0.0024(14) 0.0127(14)
C6 0.0554(14) 0.0459(14) 0.0696(14) -0.0079(12) 0.0013(12) 0.0121(12)
C7 0.0515(13) 0.0542(16) 0.0968(18) -0.0058(14) 0.0057(14) 0.0154(15)
C8 0.091(2) 0.068(2) 0.165(3) -0.010(2) 0.043(3) -0.030(2)
C9 0.081(2) 0.0504(17) 0.113(2) 0.0010(16) 0.026(2) -0.0255(18)
C10 0.099(2) 0.0543(16) 0.0814(18) 0.0031(19) 0.0169(18) -0.0043(15)
C11 0.0839(19) 0.0552(16) 0.0694(16) 0.0009(16) -0.0002(15) -0.0039(13)
C12 0.0789(18) 0.0457(14) 0.0680(14) 0.0075(16) 0.0052(14) -0.0091(12)
C13 0.108(3) 0.072(2) 0.0708(16) 0.004(2) -0.0044(18) -0.0100(15)
C14 0.095(2) 0.073(2) 0.099(2) 0.001(2) -0.008(2) -0.030(2)
C15 0.097(2) 0.070(2) 0.100(2) -0.015(2) 0.008(2) -0.0039(17)
N1 0.0726(15) 0.0577(15) 0.1068(17) -0.0101(14) 0.0126(15) -0.0071(14)
O1 0.0699(13) 0.111(2) 0.1132(17) 0.0012(16) -0.0258(14) 0.0017(16)
O2 0.1129(18) 0.0647(13) 0.0765(12) -0.0104(13) 0.0065(13) 0.0056(11)

loop_
_atom_type_symbol
_atom_type_description
_atom_type_scat_dispersion_real
_atom_type_scat_dispersion_imag
_atom_type_scat_source
C C 0.0033 0.0016 'International Tables Vol C Tables 4.2.6.8 and 6.1.1.4'
H H 0 0 'International Tables Vol C Tables 4.2.6.8 and 6.1.1.4'
N N 0.0061 0.0033 'International Tables Vol C Tables 4.2.6.8 and 6.1.1.4'
O O 0.0106 0.006 'International Tables Vol C Tables 4.2.6.8 and 6.1.1.4'

loop_
_geom_angle_atom_site_label_1
_geom_angle_atom_site_label_2
_geom_angle_atom_site_label_3
_geom_angle_site_symmetry_1
_geom_angle_site_symmetry_3
_geom_angle
_geom_angle_publ_flag
C2 C1 C6 . . 121.0(4) ?
C2 C1 H1 . . 119.5 ?
C6 C1 H1 . . 119.5 ?
C3 C2 C1 . . 119.1(4) ?
C3 C2 H2 . . 120.4 ?
C1 C2 H2 . . 120.4 ?
C2 C3 C4 . . 121.9(4) ?
C2 C3 H3 . . 119 ?
C4 C3 H3 . . 119 ?
C3 C4 C5 . . 118.8(4) ?
C3 C4 H4 . . 120.6 ?
C5 C4 H4 . . 120.6 ?
O1 C5 C4 . . 118.5(3) ?
O1 C5 C6 . . 120.8(3) ?
C4 C5 C6 . . 120.7(3) ?
C1 C6 C5 . . 118.3(3) ?
C1 C6 C7 . . 120.1(3) ?
C5 C6 C7 . . 121.6(3) ?
N1 C7 C6 . . 121.6(3) ?
N1 C7 H7 . . 119.2 ?
C6 C7 H7 . . 119.2 ?
N1 C8 C9 . . 110.4(3) ?
N1 C8 H8A . . 109.6 ?
C9 C8 H8A . . 109.6 ?
N1 C8 H8B . . 109.6 ?
C9 C8 H8B . . 109.6 ?
H8A C8 H8B . . 108.1 ?
C10 C9 C14 . . 117.7(3) ?
C10 C9 C8 . . 121.2(4) ?
C14 C9 C8 . . 121.0(4) ?
C9 C10 C11 . . 122.0(3) ?
C9 C10 H10 . . 119 ?
C11 C10 H10 . . 119 ?
C10 C11 C12 . . 119.2(3) ?
C10 C11 H11 . . 120.4 ?
C12 C11 H11 . . 120.4 ?
C13 C12 O2 . . 116.0(3) ?
C13 C12 C11 . . 119.9(3) ?
O2 C12 C11 . . 124.1(3) ?
C12 C13 C14 . . 120.0(3) ?
C12 C13 H13 . . 120 ?
C14 C13 H13 . . 120 ?
C13 C14 C9 . . 121.2(3) ?
C13 C14 H14 . . 119.4 ?
C9 C14 H14 . . 119.4 ?
O2 C15 H15A . . 109.5 ?
O2 C15 H15B . . 109.5 ?
H15A C15 H15B . . 109.5 ?
O2 C15 H15C . . 109.5 ?
H15A C15 H15C . . 109.5 ?
H15B C15 H15C . . 109.5 ?
C7 N1 C8 . . 118.9(3) ?
C5 O1 H1A . . 109.5 ?
C12 O2 C15 . . 117.8(2) ?

loop_
_geom_bond_atom_site_label_1
_geom_bond_atom_site_label_2
_geom_bond_site_symmetry_2
_geom_bond_distance
_geom_bond_publ_flag
C1 C2 . 1.381(6) ?
C1 C6 . 1.383(4) ?
C1 H1 . 0.93 ?
C2 C3 . 1.359(7) ?
C2 H2 . 0.93 ?
C3 C4 . 1.366(6) ?
C3 H3 . 0.93 ?
C4 C5 . 1.387(5) ?
C4 H4 . 0.93 ?
C5 O1 . 1.352(4) ?
C5 C6 . 1.389(4) ?
C6 C7 . 1.456(4) ?
C7 N1 . 1.268(4) ?
C7 H7 . 0.93 ?
C8 N1 . 1.464(4) ?
C8 C9 . 1.509(5) ?
C8 H8A . 0.97 ?
C8 H8B . 0.97 ?
C9 C10 . 1.369(5) ?
C9 C14 . 1.390(5) ?
C10 C11 . 1.376(5) ?
C10 H10 . 0.93 ?
C11 C12 . 1.385(4) ?
C11 H11 . 0.93 ?
C12 C13 . 1.367(5) ?
C12 O2 . 1.372(4) ?
C13 C14 . 1.374(5) ?
C13 H13 . 0.93 ?
C14 H14 . 0.93 ?
C15 O2 . 1.413(4) ?
C15 H15A . 0.96 ?
C15 H15B . 0.96 ?
C15 H15C . 0.96 ?
O1 H1A . 0.82 ?

loop_
_geom_hbond_atom_site_label_D
_geom_hbond_atom_site_label_H
_geom_hbond_atom_site_label_A
_geom_hbond_site_symmetry_A
_geom_hbond_distance_DH
_geom_hbond_distance_HA
_geom_hbond_distance_DA
_geom_hbond_angle_DHA
O1 H1A N1 . 0.82 1.85 2.574(3) 146.4
C11 H11 O1 4_856 0.93 2.54 3.464(4) 174.8

loop_
_geom_torsion_atom_site_label_1
_geom_torsion_atom_site_label_2
_geom_torsion_atom_site_label_3
_geom_torsion_atom_site_label_4
_geom_torsion_site_symmetry_1
_geom_torsion_site_symmetry_2
_geom_torsion_site_symmetry_3
_geom_torsion_site_symmetry_4
_geom_torsion
_geom_torsion_publ_flag
C6 C1 C2 C3 . . . . 0.5(5) ?
C1 C2 C3 C4 . . . . -0.6(6) ?
C2 C3 C4 C5 . . . . -1.1(6) ?
C3 C4 C5 O1 . . . . -178.3(3) ?
C3 C4 C5 C6 . . . . 2.9(5) ?
C2 C1 C6 C5 . . . . 1.3(4) ?
C2 C1 C6 C7 . . . . -179.2(3) ?
O1 C5 C6 C1 . . . . 178.2(3) ?
C4 C5 C6 C1 . . . . -3.0(4) ?
O1 C5 C6 C7 . . . . -1.3(4) ?
C4 C5 C6 C7 . . . . 177.5(3) ?
C1 C6 C7 N1 . . . . 179.4(3) ?
C5 C6 C7 N1 . . . . -1.0(4) ?
N1 C8 C9 C10 . . . . -89.5(4) ?
N1 C8 C9 C14 . . . . 88.6(5) ?
C14 C9 C10 C11 . . . . 0.4(5) ?
C8 C9 C10 C11 . . . . 178.5(3) ?
C9 C10 C11 C12 . . . . -0.1(5) ?
C10 C11 C12 C13 . . . . -0.3(4) ?
C10 C11 C12 O2 . . . . 179.0(3) ?
O2 C12 C13 C14 . . . . -179.0(3) ?
C11 C12 C13 C14 . . . . 0.3(5) ?
C12 C13 C14 C9 . . . . 0.0(5) ?
C10 C9 C14 C13 . . . . -0.3(5) ?
C8 C9 C14 C13 . . . . -178.4(3) ?
C6 C7 N1 C8 . . . . -179.6(3) ?
C9 C8 N1 C7 . . . . -125.6(4) ?
C13 C12 O2 C15 . . . . 179.2(3) ?
C11 C12 O2 C15 . . . . 0.0(4) ?

loop_
_cod_related_entry_id
_cod_related_entry_database
_cod_related_entry_code
1 ChemSpider 21808715
